data_7152423
loop_
_publ_author_name
'Zagidullin, Almaz'
'Ganushevich, Yulia'
'Miluykov, Vasili'
'Krivolapov, Dmitry'
'Kataeva, Olga'
'Sinyashin, Oleg'
'Hey-Hawkins, Evamarie'

_publ_section_title
;
 Reactions of 1-alkyl-1,2-diphospholes with 1,3-dipoles:
 diphenyldiazomethane and nitrones.
;
_journal_issue 27
_journal_name_full 'Organic &amp; biomolecular chemistry'
_journal_page_first 5298
_journal_page_last 5306
_journal_paper_doi 10.1039/c2ob25532d
_journal_volume 10
_journal_year 2012
_chemical_formula_moiety 'C37 H32 P2'
_chemical_formula_sum 'C37 H32 P2'
_chemical_formula_weight 538.57
_chemical_name_systematic 'Dipolar cycloaddition reactions of 1-alkyl-1,2-diphospholes '
_space_group_IT_number 2
_symmetry_cell_setting triclinic
_symmetry_Int_Tables_number 2
_symmetry_space_group_name_Hall '-P 1'
_symmetry_space_group_name_H-M 'P -1'
_atom_sites_solution_hydrogens geom
_atom_sites_solution_primary direct
_atom_sites_solution_secondary difmap
_audit_creation_method SHELXL-97
_cell_angle_alpha 72.942(2)
_cell_angle_beta 82.792(2)
_cell_angle_gamma 67.620(2)
_cell_formula_units_Z 2
_cell_length_a 10.185(2)
_cell_length_b 10.300(2)
_cell_length_c 15.865(4)
_cell_measurement_reflns_used 4405
_cell_measurement_temperature 296(2)
_cell_measurement_theta_max 25.85
_cell_measurement_theta_min 2.27
_cell_volume 1471.1(6)
_computing_cell_refinement 'Bruker SAINT'
_computing_data_collection 'Bruker APEX2'
_computing_data_reduction 'Bruker SAINT'
_computing_molecular_graphics 'Bruker SHELXTL'
_computing_publication_material 'Bruker SHELXTL'
_computing_structure_refinement 'SHELXL-97 (Sheldrick, 2008)'
_computing_structure_solution 'SHELXS-97 (Sheldrick, 2008)'
_diffrn_ambient_temperature 296(2)
_diffrn_measured_fraction_theta_full 0.981
_diffrn_measured_fraction_theta_max 0.981
_diffrn_measurement_device_type 'Bruker APEX-II CCD'
_diffrn_measurement_method '\w scans'
_diffrn_radiation_monochromator graphite
_diffrn_radiation_probe x-ray
_diffrn_radiation_type MoK\a
_diffrn_radiation_wavelength 0.71073
_diffrn_reflns_av_R_equivalents 0.0265
_diffrn_reflns_av_sigmaI/netI 0.0334
_diffrn_reflns_limit_h_max 12
_diffrn_reflns_limit_h_min -12
_diffrn_reflns_limit_k_max 12
_diffrn_reflns_limit_k_min -12
_diffrn_reflns_limit_l_max 19
_diffrn_reflns_limit_l_min -19
_diffrn_reflns_number 14791
_diffrn_reflns_theta_full 26.00
_diffrn_reflns_theta_max 26.00
_diffrn_reflns_theta_min 2.16
_diffrn_source 'fine-focus sealed tube'
_diffrn_source_type SmartApexII
_exptl_absorpt_coefficient_mu 0.172
_exptl_absorpt_correction_T_max 0.9502
_exptl_absorpt_correction_T_min 0.9422
_exptl_absorpt_correction_type multi-scan
_exptl_absorpt_process_details SADABS
_exptl_crystal_colour colourless
_exptl_crystal_density_diffrn 1.216
_exptl_crystal_density_method 'not measured'
_exptl_crystal_description prism
_exptl_crystal_F_000 568
_exptl_crystal_size_max 0.35
_exptl_crystal_size_mid 0.30
_exptl_crystal_size_min 0.30
_refine_diff_density_max 0.329
_refine_diff_density_min -0.225
_refine_diff_density_rms 0.041
_refine_ls_extinction_method none
_refine_ls_goodness_of_fit_ref 0.873
_refine_ls_hydrogen_treatment refall
_refine_ls_matrix_type full
_refine_ls_number_parameters 480
_refine_ls_number_reflns 5684
_refine_ls_number_restraints 0
_refine_ls_restrained_S_all 0.873
_refine_ls_R_factor_all 0.0598
_refine_ls_R_factor_gt 0.0464
_refine_ls_shift/su_max 0.001
_refine_ls_shift/su_mean 0.000
_refine_ls_structure_factor_coef Fsqd
_refine_ls_weighting_details 'calc w=1/[\s^2^(Fo^2^)+(0.1000P)^2^+0.9375P] where P=(Fo^2^+2Fc^2^)/3'
_refine_ls_weighting_scheme calc
_refine_ls_wR_factor_gt 0.1397
_refine_ls_wR_factor_ref 0.1536
_reflns_number_gt 4529
_reflns_number_total 5684
_reflns_threshold_expression >2sigma(I)
_cod_data_source_file c2ob25532d.txt
_cod_data_source_block m85_fin
_cod_database_code 7152423

loop_
_symmetry_equiv_pos_as_xyz
'x, y, z'
'-x, -y, -z'

loop_
_atom_site_label
_atom_site_type_symbol
_atom_site_fract_x
_atom_site_fract_y
_atom_site_fract_z
_atom_site_U_iso_or_equiv
_atom_site_adp_type
_atom_site_occupancy
_atom_site_symmetry_multiplicity
_atom_site_calc_flag
P1 P 0.93965(6) 0.09310(6) 0.37091(4) 0.03950(18) Uani 1 1 d
P2 P 0.91261(6) 0.26617(6) 0.43197(4) 0.03935(18) Uani 1 1 d
C1 C 1.0656(2) 0.1311(2) 0.27783(14) 0.0381(5) Uani 1 1 d
C2 C 0.9055(2) 0.2183(2) 0.25542(14) 0.0361(5) Uani 1 1 d
C3 C 0.8462(2) 0.3771(2) 0.25628(14) 0.0371(5) Uani 1 1 d
C4 C 0.8421(2) 0.4122(2) 0.33246(14) 0.0372(5) Uani 1 1 d
C5 C 0.7512(3) 0.2633(3) 0.50187(16) 0.0489(6) Uani 1 1 d
C6 C 0.7090(4) 0.3786(4) 0.5527(2) 0.0664(8) Uani 1 1 d
C7 C 0.6260(3) 0.2732(5) 0.4548(2) 0.0691(9) Uani 1 1 d
C8 C 0.7907(2) 0.5621(2) 0.34417(14) 0.0405(5) Uani 1 1 d
C13 C 0.6542(3) 0.6605(3) 0.32009(16) 0.0464(6) Uani 1 1 d
C9 C 0.8742(3) 0.6037(3) 0.38582(18) 0.0534(6) Uani 1 1 d
C12 C 0.6029(3) 0.7945(3) 0.33824(18) 0.0595(7) Uani 1 1 d
C10 C 0.8224(4) 0.7387(3) 0.4035(2) 0.0646(8) Uani 1 1 d
C11 C 0.6878(4) 0.8327(3) 0.3809(2) 0.0658(8) Uani 1 1 d
C14 C 0.7985(3) 0.4941(3) 0.17218(14) 0.0442(5) Uani 1 1 d
C15 C 0.8603(4) 0.5987(3) 0.1428(2) 0.0623(8) Uani 1 1 d
C19 C 0.6854(3) 0.5070(3) 0.12412(18) 0.0594(7) Uani 1 1 d
C17 C 0.7008(6) 0.7219(5) 0.0208(2) 0.1005(16) Uani 1 1 d
C16 C 0.8101(5) 0.7126(4) 0.0672(3) 0.0908(14) Uani 1 1 d
C18 C 0.6392(5) 0.6215(4) 0.0490(2) 0.0826(12) Uani 1 1 d
C20 C 0.8418(2) 0.1799(2) 0.18975(15) 0.0414(5) Uani 1 1 d
C25 C 0.8991(3) 0.1875(3) 0.10480(17) 0.0540(6) Uani 1 1 d
C21 C 0.7241(3) 0.1412(3) 0.21106(19) 0.0570(7) Uani 1 1 d
C24 C 0.8377(4) 0.1556(4) 0.0442(2) 0.0694(9) Uani 1 1 d
C23 C 0.7218(4) 0.1162(4) 0.0668(2) 0.0791(10) Uani 1 1 d
C22 C 0.6635(4) 0.1092(4) 0.1497(2) 0.0783(10) Uani 1 1 d
C26 C 1.1575(2) 0.2137(2) 0.28167(16) 0.0412(5) Uani 1 1 d
C27 C 1.1727(3) 0.3198(3) 0.20806(18) 0.0480(6) Uani 1 1 d
C31 C 1.2387(3) 0.1769(3) 0.3552(2) 0.0537(6) Uani 1 1 d
C30 C 1.3302(3) 0.2474(4) 0.3552(2) 0.0704(9) Uani 1 1 d
C28 C 1.2668(3) 0.3888(3) 0.2076(2) 0.0626(7) Uani 1 1 d
C29 C 1.3435(3) 0.3527(4) 0.2819(3) 0.0714(9) Uani 1 1 d
C32 C 1.1435(2) -0.0008(2) 0.24193(15) 0.0403(5) Uani 1 1 d
C33 C 1.2760(3) -0.0187(3) 0.20077(17) 0.0475(6) Uani 1 1 d
C37 C 1.0889(3) -0.1088(3) 0.24924(18) 0.0518(6) Uani 1 1 d
C35 C 1.2939(3) -0.2437(3) 0.17671(19) 0.0595(7) Uani 1 1 d
C36 C 1.1627(3) -0.2281(3) 0.2170(2) 0.0572(7) Uani 1 1 d
C34 C 1.3505(3) -0.1392(3) 0.16862(19) 0.0560(7) Uani 1 1 d
H5 H 0.782(3) 0.168(3) 0.5493(18) 0.053(7) Uiso 1 1 d
H33 H 1.307(3) 0.051(3) 0.1925(17) 0.046(7) Uiso 1 1 d
H27 H 1.120(3) 0.346(3) 0.1562(17) 0.044(7) Uiso 1 1 d
H28 H 1.286(3) 0.462(3) 0.157(2) 0.063(8) Uiso 1 1 d
H29 H 1.408(4) 0.395(4) 0.281(2) 0.089(11) Uiso 1 1 d
H36 H 1.124(3) -0.298(3) 0.2264(19) 0.059(8) Uiso 1 1 d
H34 H 1.440(3) -0.147(3) 0.1418(19) 0.057(8) Uiso 1 1 d
H37 H 1.001(3) -0.101(3) 0.2762(19) 0.056(8) Uiso 1 1 d
H35 H 1.343(4) -0.325(4) 0.154(2) 0.083(10) Uiso 1 1 d
H12 H 0.499(3) 0.860(3) 0.3248(19) 0.062(8) Uiso 1 1 d
H13 H 0.593(3) 0.631(3) 0.2966(17) 0.045(7) Uiso 1 1 d
H9 H 0.962(3) 0.538(3) 0.4004(19) 0.062(8) Uiso 1 1 d
H11 H 0.661(3) 0.926(3) 0.394(2) 0.069(9) Uiso 1 1 d
H10 H 0.887(4) 0.760(3) 0.437(2) 0.082(10) Uiso 1 1 d
H19 H 0.634(3) 0.434(3) 0.145(2) 0.064(8) Uiso 1 1 d
H15 H 0.938(3) 0.595(3) 0.171(2) 0.068(10) Uiso 1 1 d
H17 H 0.665(5) 0.799(5) -0.030(3) 0.121(14) Uiso 1 1 d
H16 H 0.851(4) 0.773(5) 0.057(3) 0.100(14) Uiso 1 1 d
H18 H 0.565(4) 0.621(4) 0.018(3) 0.102(13) Uiso 1 1 d
H21 H 0.687(3) 0.137(3) 0.266(2) 0.056(8) Uiso 1 1 d
H25 H 0.982(3) 0.213(3) 0.0903(19) 0.059(8) Uiso 1 1 d
H24 H 0.882(4) 0.160(4) -0.006(2) 0.078(10) Uiso 1 1 d
H23 H 0.681(4) 0.092(4) 0.028(2) 0.088(11) Uiso 1 1 d
H22 H 0.567(5) 0.082(4) 0.174(3) 0.117(14) Uiso 1 1 d
H31 H 1.229(3) 0.110(3) 0.403(2) 0.067(9) Uiso 1 1 d
H30 H 1.383(5) 0.217(5) 0.415(3) 0.123(14) Uiso 1 1 d
H62 H 0.780(4) 0.374(4) 0.580(3) 0.087(12) Uiso 1 1 d
H61 H 0.672(4) 0.478(4) 0.510(3) 0.099(12) Uiso 1 1 d
H63 H 0.644(4) 0.364(4) 0.596(2) 0.080(10) Uiso 1 1 d
H73 H 0.546(3) 0.268(3) 0.500(2) 0.071(9) Uiso 1 1 d
H72 H 0.589(4) 0.370(4) 0.403(3) 0.092(11) Uiso 1 1 d
H71 H 0.642(5) 0.190(5) 0.432(3) 0.131(17) Uiso 1 1 d

loop_
_atom_site_aniso_label
_atom_site_aniso_U_11
_atom_site_aniso_U_22
_atom_site_aniso_U_33
_atom_site_aniso_U_23
_atom_site_aniso_U_13
_atom_site_aniso_U_12
P1 0.0416(3) 0.0387(3) 0.0350(3) -0.0070(2) -0.0037(2) -0.0123(3)
P2 0.0375(3) 0.0447(3) 0.0332(3) -0.0097(2) -0.0060(2) -0.0109(2)
C1 0.0362(11) 0.0387(11) 0.0385(11) -0.0121(9) -0.0040(9) -0.0103(9)
C2 0.0339(11) 0.0387(11) 0.0348(11) -0.0098(9) -0.0022(8) -0.0116(9)
C3 0.0332(11) 0.0379(11) 0.0369(11) -0.0066(9) -0.0035(9) -0.0107(9)
C4 0.0341(11) 0.0395(12) 0.0368(11) -0.0088(9) -0.0028(9) -0.0123(9)
C5 0.0467(13) 0.0557(15) 0.0381(12) -0.0087(11) 0.0011(10) -0.0154(12)
C6 0.066(2) 0.083(2) 0.0497(17) -0.0285(16) 0.0093(15) -0.0210(18)
C7 0.0466(16) 0.102(3) 0.0651(19) -0.0286(19) 0.0069(14) -0.0314(17)
C8 0.0469(13) 0.0423(12) 0.0327(11) -0.0092(9) 0.0017(9) -0.0180(10)
C13 0.0521(14) 0.0441(13) 0.0411(12) -0.0131(10) -0.0046(11) -0.0129(11)
C9 0.0570(16) 0.0545(16) 0.0554(15) -0.0148(12) -0.0084(13) -0.0251(13)
C12 0.0690(18) 0.0467(15) 0.0495(15) -0.0115(12) -0.0008(13) -0.0077(13)
C10 0.086(2) 0.0605(18) 0.0621(17) -0.0214(14) -0.0079(16) -0.0364(17)
C11 0.101(2) 0.0455(15) 0.0562(16) -0.0200(13) 0.0011(16) -0.0278(16)
C14 0.0473(13) 0.0410(12) 0.0330(11) -0.0098(9) 0.0024(9) -0.0047(10)
C15 0.0653(18) 0.0464(15) 0.0590(17) -0.0061(13) 0.0143(14) -0.0133(13)
C19 0.0627(17) 0.0547(16) 0.0453(14) -0.0150(12) -0.0142(12) 0.0009(14)
C17 0.123(4) 0.075(3) 0.0394(17) 0.0072(17) 0.001(2) 0.016(2)
C16 0.111(3) 0.0520(19) 0.075(2) 0.0022(17) 0.040(2) -0.019(2)
C18 0.095(3) 0.072(2) 0.0452(17) -0.0109(16) -0.0232(17) 0.011(2)
C20 0.0437(12) 0.0382(12) 0.0395(12) -0.0100(9) -0.0096(9) -0.0094(10)
C25 0.0505(15) 0.0649(17) 0.0440(14) -0.0200(12) -0.0031(11) -0.0134(13)
C21 0.0577(16) 0.0708(18) 0.0492(15) -0.0098(13) -0.0092(13) -0.0327(14)
C24 0.072(2) 0.086(2) 0.0477(16) -0.0312(15) -0.0123(15) -0.0121(17)
C23 0.097(3) 0.080(2) 0.072(2) -0.0280(17) -0.0344(19) -0.029(2)
C22 0.084(2) 0.093(2) 0.075(2) -0.0128(18) -0.0260(18) -0.050(2)
C26 0.0336(11) 0.0430(12) 0.0498(13) -0.0197(10) 0.0001(9) -0.0118(9)
C27 0.0449(13) 0.0467(14) 0.0546(15) -0.0182(11) 0.0008(11) -0.0159(11)
C31 0.0451(14) 0.0621(17) 0.0561(16) -0.0171(13) -0.0061(12) -0.0194(13)
C30 0.0527(16) 0.093(2) 0.081(2) -0.0353(19) -0.0106(15) -0.0315(16)
C28 0.0604(17) 0.0538(16) 0.081(2) -0.0221(15) 0.0098(15) -0.0292(14)
C29 0.0574(18) 0.081(2) 0.098(3) -0.039(2) 0.0044(17) -0.0392(17)
C32 0.0396(12) 0.0393(12) 0.0381(11) -0.0104(9) -0.0050(9) -0.0088(9)
C33 0.0453(13) 0.0479(14) 0.0487(14) -0.0175(11) 0.0001(11) -0.0131(11)
C37 0.0507(15) 0.0483(14) 0.0565(15) -0.0187(12) -0.0015(12) -0.0144(12)
C35 0.0701(18) 0.0495(15) 0.0548(15) -0.0242(13) -0.0036(13) -0.0089(14)
C36 0.0673(18) 0.0443(15) 0.0637(17) -0.0201(13) -0.0037(14) -0.0193(13)
C34 0.0498(15) 0.0594(17) 0.0562(16) -0.0254(13) 0.0045(12) -0.0111(13)

loop_
_atom_type_symbol
_atom_type_description
_atom_type_scat_dispersion_real
_atom_type_scat_dispersion_imag
_atom_type_scat_source
C C 0.0033 0.0016 'International Tables Vol C Tables 4.2.6.8 and 6.1.1.4'
H H 0.0000 0.0000 'International Tables Vol C Tables 4.2.6.8 and 6.1.1.4'
P P 0.1023 0.0942 'International Tables Vol C Tables 4.2.6.8 and 6.1.1.4'

loop_
_geom_angle_atom_site_label_1
_geom_angle_atom_site_label_2
_geom_angle_atom_site_label_3
_geom_angle
C1 P1 C2 48.86(9)
C1 P1 P2 99.94(7)
C2 P1 P2 94.48(7)
C4 P2 C5 103.89(11)
C4 P2 P1 93.92(8)
C5 P2 P1 99.80(9)
C26 C1 C32 113.27(18)
C26 C1 C2 118.52(18)
C32 C1 C2 118.20(18)
C26 C1 P1 121.41(16)
C32 C1 P1 111.80(16)
C2 C1 P1 65.79(11)
C20 C2 C3 116.14(18)
C20 C2 C1 118.05(18)
C3 C2 C1 117.25(18)
C20 C2 P1 118.80(16)
C3 C2 P1 111.40(14)
C1 C2 P1 65.35(11)
C4 C3 C14 120.4(2)
C4 C3 C2 119.65(19)
C14 C3 C2 119.89(18)
C3 C4 C8 126.4(2)
C3 C4 P2 118.88(17)
C8 C4 P2 114.66(15)
C7 C5 C6 111.6(3)
C7 C5 P2 115.81(19)
C6 C5 P2 110.1(2)
C9 C8 C13 118.0(2)
C9 C8 C4 120.6(2)
C13 C8 C4 121.2(2)
C12 C13 C8 120.9(3)
C8 C9 C10 120.9(3)
C13 C12 C11 120.0(3)
C11 C10 C9 120.4(3)
C10 C11 C12 119.9(3)
C15 C14 C19 118.1(3)
C15 C14 C3 120.1(2)
C19 C14 C3 121.6(2)
C14 C15 C16 120.1(4)
C18 C19 C14 120.0(4)
C18 C17 C16 119.8(3)
C17 C16 C15 120.7(4)
C17 C18 C19 121.3(4)
C21 C20 C25 118.6(2)
C21 C20 C2 121.2(2)
C25 C20 C2 120.2(2)
C24 C25 C20 119.8(3)
C20 C21 C22 121.1(3)
C23 C24 C25 120.8(3)
C24 C23 C22 120.2(3)
C23 C22 C21 119.5(3)
C27 C26 C31 118.6(2)
C27 C26 C1 119.9(2)
C31 C26 C1 121.2(2)
C26 C27 C28 120.9(3)
C30 C31 C26 120.5(3)
C29 C30 C31 120.2(3)
C29 C28 C27 119.4(3)
C30 C29 C28 120.5(3)
C37 C32 C33 117.0(2)
C37 C32 C1 122.7(2)
C33 C32 C1 120.2(2)
C34 C33 C32 121.5(3)
C36 C37 C32 121.4(3)
C34 C35 C36 119.4(3)
C35 C36 C37 120.5(3)
C35 C34 C33 120.2(3)

loop_
_geom_bond_atom_site_label_1
_geom_bond_atom_site_label_2
_geom_bond_distance
P1 C1 1.884(2)
P1 C2 1.890(2)
P1 P2 2.1829(9)
P2 C4 1.827(2)
P2 C5 1.869(3)
C1 C26 1.501(3)
C1 C32 1.523(3)
C1 C2 1.561(3)
C2 C20 1.506(3)
C2 C3 1.516(3)
C3 C4 1.351(3)
C3 C14 1.497(3)
C4 C8 1.491(3)
C5 C7 1.513(4)
C5 C6 1.527(4)
C8 C9 1.388(3)
C8 C13 1.392(3)
C13 C12 1.381(4)
C9 C10 1.388(4)
C12 C11 1.386(4)
C10 C11 1.362(5)
C14 C15 1.386(4)
C14 C19 1.404(4)
C15 C16 1.395(5)
C19 C18 1.388(4)
C17 C18 1.348(7)
C17 C16 1.368(7)
C20 C21 1.377(4)
C20 C25 1.392(4)
C25 C24 1.384(4)
C21 C22 1.388(4)
C24 C23 1.364(5)
C23 C22 1.367(5)
C26 C27 1.384(4)
C26 C31 1.390(4)
C27 C28 1.391(4)
C31 C30 1.382(4)
C30 C29 1.371(5)
C28 C29 1.376(5)
C32 C37 1.393(4)
C32 C33 1.393(3)
C33 C34 1.390(4)
C37 C36 1.381(4)
C35 C34 1.371(4)
C35 C36 1.379(4)

loop_
_geom_torsion_atom_site_label_1
_geom_torsion_atom_site_label_2
_geom_torsion_atom_site_label_3
_geom_torsion_atom_site_label_4
_geom_torsion
C1 P1 P2 C4 59.57(10)
C2 P1 P2 C4 10.59(10)
C1 P1 P2 C5 164.41(10)
C2 P1 P2 C5 115.42(11)
C2 P1 C1 C26 109.8(2)
P2 P1 C1 C26 22.54(18)
C2 P1 C1 C32 -112.22(19)
P2 P1 C1 C32 160.52(14)
P2 P1 C1 C2 -87.26(11)
C26 C1 C2 C20 135.2(2)
C32 C1 C2 C20 -8.1(3)
P1 C1 C2 C20 -110.86(19)
C26 C1 C2 C3 -11.5(3)
C32 C1 C2 C3 -154.81(19)
P1 C1 C2 C3 102.43(17)
C26 C1 C2 P1 -113.95(19)
C32 C1 C2 P1 102.77(19)
C1 P1 C2 C20 109.8(2)
P2 P1 C2 C20 -150.94(16)
C1 P1 C2 C3 -111.18(19)
P2 P1 C2 C3 -11.89(14)
P2 P1 C2 C1 99.29(11)
C20 C2 C3 C4 148.8(2)
C1 C2 C3 C4 -63.9(3)
P1 C2 C3 C4 8.6(3)
C20 C2 C3 C14 -33.8(3)
C1 C2 C3 C14 113.5(2)
P1 C2 C3 C14 -174.06(16)
C14 C3 C4 C8 1.1(3)
C2 C3 C4 C8 178.4(2)
C14 C3 C4 P2 -175.87(16)
C2 C3 C4 P2 1.5(3)
C5 P2 C4 C3 -109.95(19)
P1 P2 C4 C3 -8.83(18)
C5 P2 C4 C8 72.77(18)
P1 P2 C4 C8 173.89(15)
C4 P2 C5 C7 44.5(3)
P1 P2 C5 C7 -52.1(2)
C4 P2 C5 C6 -83.2(2)
P1 P2 C5 C6 -179.8(2)
C3 C4 C8 C9 -128.5(3)
P2 C4 C8 C9 48.5(3)
C3 C4 C8 C13 56.5(3)
P2 C4 C8 C13 -126.4(2)
C9 C8 C13 C12 -0.9(4)
C4 C8 C13 C12 174.2(2)
C13 C8 C9 C10 0.5(4)
C4 C8 C9 C10 -174.6(2)
C8 C13 C12 C11 0.1(4)
C8 C9 C10 C11 0.5(5)
C9 C10 C11 C12 -1.3(5)
C13 C12 C11 C10 1.0(4)
C4 C3 C14 C15 56.4(3)
C2 C3 C14 C15 -121.0(2)
C4 C3 C14 C19 -119.5(3)
C2 C3 C14 C19 63.1(3)
C19 C14 C15 C16 -0.1(4)
C3 C14 C15 C16 -176.2(3)
C15 C14 C19 C18 0.6(4)
C3 C14 C19 C18 176.5(2)
C18 C17 C16 C15 1.2(6)
C14 C15 C16 C17 -0.7(5)
C16 C17 C18 C19 -0.7(6)
C14 C19 C18 C17 -0.1(5)
C3 C2 C20 C21 -88.9(3)
C1 C2 C20 C21 124.0(2)
P1 C2 C20 C21 48.3(3)
C3 C2 C20 C25 89.0(3)
C1 C2 C20 C25 -58.0(3)
P1 C2 C20 C25 -133.8(2)
C21 C20 C25 C24 -0.4(4)
C2 C20 C25 C24 -178.4(2)
C25 C20 C21 C22 0.4(4)
C2 C20 C21 C22 178.4(3)
C20 C25 C24 C23 -0.2(5)
C25 C24 C23 C22 0.7(5)
C24 C23 C22 C21 -0.6(6)
C20 C21 C22 C23 0.0(5)
C32 C1 C26 C27 85.8(3)
C2 C1 C26 C27 -59.2(3)
P1 C1 C26 C27 -136.82(19)
C32 C1 C26 C31 -88.1(3)
C2 C1 C26 C31 126.9(2)
P1 C1 C26 C31 49.3(3)
C31 C26 C27 C28 -0.3(4)
C1 C26 C27 C28 -174.4(2)
C27 C26 C31 C30 1.5(4)
C1 C26 C31 C30 175.4(2)
C26 C31 C30 C29 -1.2(5)
C26 C27 C28 C29 -1.2(4)
C31 C30 C29 C28 -0.4(5)
C27 C28 C29 C30 1.6(5)
C26 C1 C32 C37 166.5(2)
C2 C1 C32 C37 -48.4(3)
P1 C1 C32 C37 25.0(3)
C26 C1 C32 C33 -12.5(3)
C2 C1 C32 C33 132.6(2)
P1 C1 C32 C33 -154.08(19)
C37 C32 C33 C34 -0.2(4)
C1 C32 C33 C34 179.0(2)
C33 C32 C37 C36 -0.1(4)
C1 C32 C37 C36 -179.2(2)
C34 C35 C36 C37 -0.2(4)
C32 C37 C36 C35 0.2(4)
C36 C35 C34 C33 -0.1(4)
C32 C33 C34 C35 0.2(4)
